data_7062258
loop_
_publ_author_name
'Ahangar, Aadil A.'
'Ahmad, Ishtiyaq'
'Dar, Aijaz A.'

_publ_section_title
;
 AIE in the halogenated anils and their utilization as fluorescent probes
 for explosive nitro-aromatics
;
_journal_issue 10
_journal_name_full 'New Journal of Chemistry'
_journal_page_first 4775
_journal_page_last 4783
_journal_paper_doi 10.1039/D2NJ05306C
_journal_volume 47
_journal_year 2023
_chemical_formula_moiety 'C13 H8 Br Cl I N O'
_chemical_formula_sum 'C13 H8 Br Cl I N O'
_chemical_formula_weight 436.45
_space_group_crystal_system triclinic
_space_group_IT_number 2
_space_group_name_Hall '-P 1'
_space_group_name_H-M_alt 'P -1'
_atom_sites_solution_hydrogens geom
_audit_creation_method SHELXL-2018/1
_audit_update_record
;
2022-06-04 deposited with the CCDC.	2023-02-06 downloaded from the CCDC.
;
_cell_angle_alpha 89.886(2)
_cell_angle_beta 88.569(2)
_cell_angle_gamma 80.020(2)
_cell_formula_units_Z 4
_cell_length_a 8.0186(5)
_cell_length_b 11.8251(6)
_cell_length_c 14.9370(8)
_cell_measurement_reflns_used 4056
_cell_measurement_temperature 293(2)
_cell_measurement_theta_max 25.0000
_cell_measurement_theta_min 2.3450
_cell_volume 1394.47(13)
_computing_structure_refinement 'SHELXL-2018/1 (Sheldrick, 2018)'
_computing_structure_solution 'SHELXT 2014/5 (Sheldrick, 2014)'
_diffrn_ambient_temperature 293(2)
_diffrn_measured_fraction_theta_full 0.999
_diffrn_measured_fraction_theta_max 0.999
_diffrn_measurement_device_type 'Saxi-CrysAlisPro-abstract goniometer imported SAXI images'
_diffrn_measurement_method '\w and \f scans'
_diffrn_radiation_type MoK\a
_diffrn_radiation_wavelength 0.71073
_diffrn_reflns_av_R_equivalents 0.0302
_diffrn_reflns_av_unetI/netI 0.0237
_diffrn_reflns_Laue_measured_fraction_full 0.999
_diffrn_reflns_Laue_measured_fraction_max 0.999
_diffrn_reflns_limit_h_max 9
_diffrn_reflns_limit_h_min -9
_diffrn_reflns_limit_k_max 14
_diffrn_reflns_limit_k_min -14
_diffrn_reflns_limit_l_max 17
_diffrn_reflns_limit_l_min -17
_diffrn_reflns_number 27786
_diffrn_reflns_point_group_measured_fraction_full 0.999
_diffrn_reflns_point_group_measured_fraction_max 0.999
_diffrn_reflns_theta_full 25.000
_diffrn_reflns_theta_max 25.000
_diffrn_reflns_theta_min 2.215
_exptl_absorpt_coefficient_mu 5.338
_exptl_absorpt_correction_T_max 1.00000
_exptl_absorpt_correction_T_min 0.91468
_exptl_absorpt_correction_type multi-scan
_exptl_absorpt_process_details
;
CrysAlisPro 1.171.41.93a (Rigaku Oxford Diffraction, 2020)
Empirical absorption correction using spherical harmonics,
implemented in SCALE3 ABSPACK scaling algorithm.
;
_exptl_crystal_colour red
_exptl_crystal_density_diffrn 2.079
_exptl_crystal_description Needle
_exptl_crystal_F_000 792
_exptl_crystal_size_max 0.171
_exptl_crystal_size_mid 0.0981
_exptl_crystal_size_min 0.0819
_refine_diff_density_max 3.392
_refine_diff_density_min -1.170
_refine_diff_density_rms 0.229
_refine_ls_extinction_method none
_refine_ls_goodness_of_fit_ref 1.107
_refine_ls_hydrogen_treatment constr
_refine_ls_matrix_type full
_refine_ls_number_parameters 325
_refine_ls_number_reflns 4923
_refine_ls_number_restraints 0
_refine_ls_restrained_S_all 1.107
_refine_ls_R_factor_all 0.0792
_refine_ls_R_factor_gt 0.0698
_refine_ls_shift/su_max 0.000
_refine_ls_shift/su_mean 0.000
_refine_ls_structure_factor_coef Fsqd
_refine_ls_weighting_details 'w=1/[\s^2^(Fo^2^)+(0.1204P)^2^+3.1889P] where P=(Fo^2^+2Fc^2^)/3'
_refine_ls_weighting_scheme calc
_refine_ls_wR_factor_gt 0.1828
_refine_ls_wR_factor_ref 0.1962
_reflns_Friedel_coverage 0.000
_reflns_number_gt 4056
_reflns_number_total 4923
_reflns_threshold_expression 'I > 2\s(I)'
_cod_data_source_file d2nj05306c2.cif
_cod_data_source_block MAA24
_cod_depositor_comments 'Adding full bibliography for 7062258--7062260.cif.'
_cod_database_code 7062258
_shelx_shelxl_version_number 2018/1
_shelx_space_group_comment
;
The symmetry employed for this shelxl refinement is uniquely defined
by the following loop, which should always be used as a source of
symmetry information in preference to the above space-group names.
They are only intended as comments.
;
_shelx_estimated_absorpt_t_min 0.982
_shelx_estimated_absorpt_t_max 0.992

loop_
_space_group_symop_operation_xyz
'x, y, z'
'-x, -y, -z'

loop_
_atom_site_label
_atom_site_type_symbol
_atom_site_fract_x
_atom_site_fract_y
_atom_site_fract_z
_atom_site_U_iso_or_equiv
_atom_site_adp_type
_atom_site_occupancy
_atom_site_site_symmetry_order
_atom_site_calc_flag
_atom_site_refinement_flags_posn
_atom_site_refinement_flags_adp
_atom_site_refinement_flags_occupancy
_atom_site_disorder_assembly
_atom_site_disorder_group
I1 I 0.51684(8) 0.30967(5) 0.24411(3) 0.0723(2) Uani 1 1 d . . . . .
I2 I 0.08486(11) 0.13258(5) 0.07980(5) 0.0884(3) Uani 1 1 d . . . . .
Br1 Br 1.04976(14) 0.97130(8) 0.68092(7) 0.0818(3) Uani 1 1 d . . . . .
Br2 Br 0.57725(13) 0.96995(8) 0.17952(6) 0.0760(3) Uani 1 1 d . . . . .
Cl2 Cl 0.0146(3) 0.30979(19) -0.26973(13) 0.0682(5) Uani 1 1 d . . . . .
Cl1 Cl 0.5683(3) 0.1066(2) 0.58524(14) 0.0745(6) Uani 1 1 d . . . . .
O1 O 0.6743(7) 0.4875(5) 0.3607(3) 0.0635(13) Uani 1 1 d . . . . .
H1 H 0.712676 0.535214 0.390049 0.095 Uiso 1 1 calc R U . . .
O2 O 0.2152(7) 0.3652(5) 0.0940(4) 0.0675(14) Uani 1 1 d . . . . .
H2 H 0.249179 0.425984 0.101226 0.101 Uiso 1 1 calc R U . . .
N2 N 0.2983(7) 0.5571(5) 0.0478(4) 0.0526(14) Uani 1 1 d . . . . .
N1 N 0.7897(7) 0.5743(5) 0.5042(4) 0.0526(14) Uani 1 1 d . . . . .
C15 C 0.4837(10) 0.7510(6) 0.1919(5) 0.0593(18) Uani 1 1 d . . . . .
H15 H 0.522868 0.750792 0.249953 0.071 Uiso 1 1 calc R U . . .
C16 C 0.4183(9) 0.6575(6) 0.1590(5) 0.0555(17) Uani 1 1 d . . . . .
H16 H 0.413560 0.594451 0.195635 0.067 Uiso 1 1 calc R U . . .
C8 C 0.6917(8) 0.3943(6) 0.5044(5) 0.0489(15) Uani 1 1 d . . . . .
C6 C 0.9760(10) 0.7465(7) 0.6737(6) 0.0611(19) Uani 1 1 d . . . . .
H6 H 1.017961 0.740059 0.731283 0.073 Uiso 1 1 calc R U . . .
C5 C 0.9205(9) 0.6542(6) 0.6343(6) 0.0593(18) Uani 1 1 d . . . . .
H5 H 0.928313 0.585056 0.665086 0.071 Uiso 1 1 calc R U . . .
C11 C 0.5655(8) 0.2157(6) 0.4274(5) 0.0493(15) Uani 1 1 d . . . . .
H11 H 0.524399 0.154191 0.402589 0.059 Uiso 1 1 calc R U . . .
C21 C 0.1719(8) 0.3565(6) 0.0087(5) 0.0496(16) Uani 1 1 d . . . . .
C7 C 0.7569(9) 0.4900(6) 0.5461(5) 0.0534(16) Uani 1 1 d . . . . .
H7 H 0.774463 0.486971 0.607473 0.064 Uiso 1 1 calc R U . . .
C25 C 0.1344(9) 0.4266(8) -0.1422(5) 0.0617(19) Uani 1 1 d . . . . .
H25 H 0.141648 0.483111 -0.184839 0.074 Uiso 1 1 calc R U . . .
C1 C 0.9690(9) 0.8472(6) 0.6274(5) 0.0548(17) Uani 1 1 d . . . . .
C10 C 0.5871(8) 0.3063(6) 0.3769(5) 0.0499(16) Uani 1 1 d . . . . .
C23 C 0.0605(8) 0.2435(7) -0.1019(5) 0.0545(17) Uani 1 1 d . . . . .
H23 H 0.018537 0.178161 -0.118154 0.065 Uiso 1 1 calc R U . . .
C20 C 0.1838(8) 0.4397(6) -0.0544(5) 0.0494(15) Uani 1 1 d . . . . .
C9 C 0.6527(8) 0.3996(6) 0.4132(5) 0.0479(15) Uani 1 1 d . . . . .
C14 C 0.4887(9) 0.8443(6) 0.1355(5) 0.0537(16) Uani 1 1 d . . . . .
C22 C 0.1090(9) 0.2577(6) -0.0164(5) 0.0550(17) Uani 1 1 d . . . . .
C17 C 0.3608(8) 0.6577(6) 0.0730(5) 0.0480(15) Uani 1 1 d . . . . .
C4 C 0.8540(7) 0.6639(6) 0.5502(5) 0.0453(14) Uani 1 1 d . . . . .
C24 C 0.0752(9) 0.3287(7) -0.1641(5) 0.0561(17) Uani 1 1 d . . . . .
C12 C 0.6058(9) 0.2152(6) 0.5181(5) 0.0548(17) Uani 1 1 d . . . . .
C13 C 0.6656(9) 0.3029(6) 0.5561(5) 0.0558(17) Uani 1 1 d . . . . .
H13 H 0.688964 0.301355 0.616777 0.067 Uiso 1 1 calc R U . . .
C3 C 0.8515(10) 0.7660(7) 0.5041(5) 0.0590(18) Uani 1 1 d . . . . .
H3 H 0.811050 0.772812 0.446188 0.071 Uiso 1 1 calc R U . . .
C2 C 0.9071(11) 0.8564(7) 0.5423(5) 0.0625(19) Uani 1 1 d . . . . .
H2A H 0.903213 0.924614 0.510683 0.075 Uiso 1 1 calc R U . . .
C19 C 0.2488(8) 0.5423(6) -0.0309(5) 0.0525(16) Uani 1 1 d . . . . .
H19 H 0.254579 0.598270 -0.074143 0.063 Uiso 1 1 calc R U . . .
C18 C 0.4307(11) 0.8434(7) 0.0502(5) 0.0618(19) Uani 1 1 d . . . . .
H18 H 0.434004 0.906312 0.013111 0.074 Uiso 1 1 calc R U . . .
C26 C 0.3687(11) 0.7520(7) 0.0192(5) 0.0627(19) Uani 1 1 d . . . . .
H26 H 0.330867 0.752530 -0.039213 0.075 Uiso 1 1 calc R U . . .

loop_
_atom_site_aniso_label
_atom_site_aniso_U_11
_atom_site_aniso_U_22
_atom_site_aniso_U_33
_atom_site_aniso_U_23
_atom_site_aniso_U_13
_atom_site_aniso_U_12
I1 0.1040(5) 0.0695(4) 0.0508(3) -0.0053(2) -0.0184(3) -0.0334(3)
I2 0.1329(6) 0.0572(4) 0.0804(5) 0.0045(3) -0.0263(4) -0.0281(4)
Br1 0.1201(8) 0.0638(5) 0.0756(6) -0.0157(4) -0.0123(5) -0.0540(5)
Br2 0.1045(7) 0.0600(5) 0.0744(6) -0.0159(4) -0.0071(5) -0.0441(5)
Cl2 0.0808(13) 0.0758(13) 0.0543(10) -0.0129(9) -0.0241(9) -0.0280(10)
Cl1 0.1036(16) 0.0785(13) 0.0495(10) 0.0018(9) -0.0125(10) -0.0366(12)
O1 0.080(3) 0.058(3) 0.056(3) 0.000(2) -0.008(2) -0.023(3)
O2 0.088(4) 0.056(3) 0.059(3) -0.011(2) -0.028(3) -0.008(3)
N2 0.044(3) 0.048(3) 0.067(4) -0.016(3) -0.003(3) -0.010(2)
N1 0.044(3) 0.047(3) 0.071(4) -0.013(3) 0.003(3) -0.017(2)
C15 0.076(5) 0.052(4) 0.055(4) -0.010(3) -0.008(3) -0.024(4)
C16 0.067(4) 0.048(4) 0.057(4) -0.005(3) -0.005(3) -0.025(3)
C8 0.043(3) 0.055(4) 0.049(4) -0.015(3) -0.004(3) -0.007(3)
C6 0.071(5) 0.052(4) 0.068(5) -0.007(3) -0.022(4) -0.029(4)
C5 0.062(4) 0.045(4) 0.076(5) -0.001(3) -0.017(4) -0.025(3)
C11 0.052(4) 0.046(4) 0.054(4) -0.014(3) -0.004(3) -0.018(3)
C21 0.044(3) 0.052(4) 0.049(4) -0.016(3) -0.013(3) 0.005(3)
C7 0.053(4) 0.059(4) 0.050(4) -0.010(3) -0.002(3) -0.014(3)
C25 0.049(4) 0.082(5) 0.054(4) -0.012(4) -0.008(3) -0.011(4)
C1 0.064(4) 0.053(4) 0.055(4) -0.011(3) -0.003(3) -0.029(3)
C10 0.043(3) 0.052(4) 0.055(4) -0.018(3) -0.004(3) -0.007(3)
C23 0.043(3) 0.060(4) 0.059(4) -0.026(3) -0.005(3) -0.005(3)
C20 0.044(3) 0.054(4) 0.050(4) -0.009(3) -0.003(3) -0.007(3)
C9 0.046(3) 0.043(3) 0.055(4) -0.002(3) 0.003(3) -0.009(3)
C14 0.057(4) 0.049(4) 0.059(4) -0.014(3) 0.003(3) -0.020(3)
C22 0.057(4) 0.048(4) 0.060(4) -0.016(3) -0.011(3) -0.007(3)
C17 0.037(3) 0.049(4) 0.060(4) -0.015(3) 0.006(3) -0.013(3)
C4 0.035(3) 0.045(3) 0.058(4) -0.016(3) 0.003(3) -0.015(3)
C24 0.055(4) 0.059(4) 0.055(4) -0.022(3) -0.010(3) -0.011(3)
C12 0.064(4) 0.045(4) 0.059(4) -0.004(3) -0.004(3) -0.020(3)
C13 0.066(4) 0.057(4) 0.050(4) -0.004(3) -0.007(3) -0.024(3)
C3 0.076(5) 0.057(4) 0.051(4) -0.013(3) -0.001(3) -0.031(4)
C2 0.080(5) 0.054(4) 0.061(5) -0.004(3) 0.002(4) -0.033(4)
C19 0.049(4) 0.053(4) 0.057(4) -0.012(3) 0.004(3) -0.014(3)
C18 0.078(5) 0.056(4) 0.058(4) 0.004(3) -0.009(4) -0.029(4)
C26 0.082(5) 0.059(4) 0.053(4) -0.004(3) -0.013(4) -0.027(4)

loop_
_atom_type_symbol
_atom_type_description
_atom_type_scat_dispersion_real
_atom_type_scat_dispersion_imag
_atom_type_scat_source
C C 0.0033 0.0016 'International Tables Vol C Tables 4.2.6.8 and 6.1.1.4'
H H 0.0000 0.0000 'International Tables Vol C Tables 4.2.6.8 and 6.1.1.4'
Br Br -0.2901 2.4595 'International Tables Vol C Tables 4.2.6.8 and 6.1.1.4'
Cl Cl 0.1484 0.1585 'International Tables Vol C Tables 4.2.6.8 and 6.1.1.4'
I I -0.4742 1.8119 'International Tables Vol C Tables 4.2.6.8 and 6.1.1.4'
N N 0.0061 0.0033 'International Tables Vol C Tables 4.2.6.8 and 6.1.1.4'
O O 0.0106 0.0060 'International Tables Vol C Tables 4.2.6.8 and 6.1.1.4'

loop_
_geom_angle_atom_site_label_1
_geom_angle_atom_site_label_2
_geom_angle_atom_site_label_3
_geom_angle
_geom_angle_site_symmetry_1
_geom_angle_site_symmetry_3
_geom_angle_publ_flag
C9 O1 H1 109.5 . . ?
C21 O2 H2 109.5 . . ?
C19 N2 C17 122.3(7) . . ?
C7 N1 C4 120.2(7) . . ?
C14 C15 C16 118.4(7) . . ?
C14 C15 H15 120.8 . . ?
C16 C15 H15 120.8 . . ?
C17 C16 C15 120.8(7) . . ?
C17 C16 H16 119.6 . . ?
C15 C16 H16 119.6 . . ?
C13 C8 C9 121.1(6) . . ?
C13 C8 C7 119.2(6) . . ?
C9 C8 C7 119.7(7) . . ?
C1 C6 C5 119.8(7) . . ?
C1 C6 H6 120.1 . . ?
C5 C6 H6 120.1 . . ?
C4 C5 C6 120.5(7) . . ?
C4 C5 H5 119.8 . . ?
C6 C5 H5 119.8 . . ?
C10 C11 C12 118.9(6) . . ?
C10 C11 H11 120.6 . . ?
C12 C11 H11 120.6 . . ?
O2 C21 C20 123.2(7) . . ?
O2 C21 C22 117.8(7) . . ?
C20 C21 C22 119.0(6) . . ?
N1 C7 C8 123.7(7) . . ?
N1 C7 H7 118.1 . . ?
C8 C7 H7 118.1 . . ?
C24 C25 C20 118.4(8) . . ?
C24 C25 H25 120.8 . . ?
C20 C25 H25 120.8 . . ?
C6 C1 C2 120.0(7) . . ?
C6 C1 Br1 119.3(6) . . ?
C2 C1 Br1 120.7(6) . . ?
C11 C10 C9 121.3(7) . . ?
C11 C10 I1 118.6(5) . . ?
C9 C10 I1 120.0(5) . . ?
C22 C23 C24 118.6(7) . . ?
C22 C23 H23 120.7 . . ?
C24 C23 H23 120.7 . . ?
C21 C20 C25 120.7(7) . . ?
C21 C20 C19 120.5(6) . . ?
C25 C20 C19 118.8(7) . . ?
O1 C9 C8 123.0(6) . . ?
O1 C9 C10 119.6(7) . . ?
C8 C9 C10 117.3(6) . . ?
C18 C14 C15 120.2(7) . . ?
C18 C14 Br2 121.4(6) . . ?
C15 C14 Br2 118.4(6) . . ?
C23 C22 C21 121.0(7) . . ?
C23 C22 I2 119.7(6) . . ?
C21 C22 I2 119.2(5) . . ?
C16 C17 C26 119.0(6) . . ?
C16 C17 N2 115.1(6) . . ?
C26 C17 N2 125.9(7) . . ?
C5 C4 C3 118.5(6) . . ?
C5 C4 N1 124.9(6) . . ?
C3 C4 N1 116.6(6) . . ?
C25 C24 C23 122.3(7) . . ?
C25 C24 Cl2 119.8(7) . . ?
C23 C24 Cl2 118.0(5) . . ?
C13 C12 C11 122.0(7) . . ?
C13 C12 Cl1 117.7(6) . . ?
C11 C12 Cl1 120.2(5) . . ?
C12 C13 C8 119.3(7) . . ?
C12 C13 H13 120.3 . . ?
C8 C13 H13 120.3 . . ?
C2 C3 C4 121.0(7) . . ?
C2 C3 H3 119.5 . . ?
C4 C3 H3 119.5 . . ?
C3 C2 C1 120.1(7) . . ?
C3 C2 H2A 119.9 . . ?
C1 C2 H2A 119.9 . . ?
N2 C19 C20 121.1(7) . . ?
N2 C19 H19 119.4 . . ?
C20 C19 H19 119.4 . . ?
C26 C18 C14 120.7(7) . . ?
C26 C18 H18 119.6 . . ?
C14 C18 H18 119.6 . . ?
C18 C26 C17 120.9(7) . . ?
C18 C26 H26 119.5 . . ?
C17 C26 H26 119.5 . . ?

loop_
_geom_bond_atom_site_label_1
_geom_bond_atom_site_label_2
_geom_bond_distance
_geom_bond_site_symmetry_2
_geom_bond_publ_flag
I1 C10 2.074(7) . ?
I2 C22 2.090(8) . ?
Br1 C1 1.890(7) . ?
Br2 C14 1.880(7) . ?
Cl2 C24 1.689(7) . ?
Cl1 C12 1.691(7) . ?
O1 C9 1.334(8) . ?
O1 H1 0.8200 . ?
O2 C21 1.338(8) . ?
O2 H2 0.8200 . ?
N2 C19 1.273(9) . ?
N2 C17 1.424(9) . ?
N1 C7 1.239(9) . ?
N1 C4 1.439(8) . ?
C15 C14 1.392(11) . ?
C15 C16 1.398(10) . ?
C15 H15 0.9300 . ?
C16 C17 1.374(10) . ?
C16 H16 0.9300 . ?
C8 C13 1.370(10) . ?
C8 C9 1.404(10) . ?
C8 C7 1.472(10) . ?
C6 C1 1.369(11) . ?
C6 C5 1.386(10) . ?
C6 H6 0.9300 . ?
C5 C4 1.375(11) . ?
C5 H5 0.9300 . ?
C11 C10 1.343(10) . ?
C11 C12 1.400(10) . ?
C11 H11 0.9300 . ?
C21 C20 1.375(10) . ?
C21 C22 1.405(10) . ?
C7 H7 0.9300 . ?
C25 C24 1.369(11) . ?
C25 C20 1.396(10) . ?
C25 H25 0.9300 . ?
C1 C2 1.374(11) . ?
C10 C9 1.415(10) . ?
C23 C22 1.363(10) . ?
C23 C24 1.387(11) . ?
C23 H23 0.9300 . ?
C20 C19 1.447(10) . ?
C14 C18 1.369(11) . ?
C17 C26 1.383(11) . ?
C4 C3 1.386(11) . ?
C12 C13 1.347(10) . ?
C13 H13 0.9300 . ?
C3 C2 1.358(11) . ?
C3 H3 0.9300 . ?
C2 H2A 0.9300 . ?
C19 H19 0.9300 . ?
C18 C26 1.353(11) . ?
C18 H18 0.9300 . ?
C26 H26 0.9300 . ?

loop_
_geom_torsion_atom_site_label_1
_geom_torsion_atom_site_label_2
_geom_torsion_atom_site_label_3
_geom_torsion_atom_site_label_4
_geom_torsion
_geom_torsion_site_symmetry_1
_geom_torsion_site_symmetry_2
_geom_torsion_site_symmetry_3
_geom_torsion_site_symmetry_4
_geom_torsion_publ_flag
C14 C15 C16 C17 0.2(12) . . . . ?
C1 C6 C5 C4 -1.8(12) . . . . ?
C4 N1 C7 C8 -179.6(6) . . . . ?
C13 C8 C7 N1 177.5(7) . . . . ?
C9 C8 C7 N1 -4.4(10) . . . . ?
C5 C6 C1 C2 0.0(12) . . . . ?
C5 C6 C1 Br1 -178.6(6) . . . . ?
C12 C11 C10 C9 1.3(10) . . . . ?
C12 C11 C10 I1 -177.3(5) . . . . ?
O2 C21 C20 C25 -179.1(6) . . . . ?
C22 C21 C20 C25 -0.1(10) . . . . ?
O2 C21 C20 C19 1.3(10) . . . . ?
C22 C21 C20 C19 -179.7(6) . . . . ?
C24 C25 C20 C21 -0.5(10) . . . . ?
C24 C25 C20 C19 179.1(6) . . . . ?
C13 C8 C9 O1 179.2(6) . . . . ?
C7 C8 C9 O1 1.2(10) . . . . ?
C13 C8 C9 C10 -0.6(10) . . . . ?
C7 C8 C9 C10 -178.7(6) . . . . ?
C11 C10 C9 O1 179.2(6) . . . . ?
I1 C10 C9 O1 -2.3(8) . . . . ?
C11 C10 C9 C8 -0.9(9) . . . . ?
I1 C10 C9 C8 177.6(4) . . . . ?
C16 C15 C14 C18 0.0(12) . . . . ?
C16 C15 C14 Br2 -179.8(6) . . . . ?
C24 C23 C22 C21 0.3(10) . . . . ?
C24 C23 C22 I2 178.9(5) . . . . ?
O2 C21 C22 C23 179.3(6) . . . . ?
C20 C21 C22 C23 0.2(10) . . . . ?
O2 C21 C22 I2 0.6(8) . . . . ?
C20 C21 C22 I2 -178.5(5) . . . . ?
C15 C16 C17 C26 0.1(11) . . . . ?
C15 C16 C17 N2 179.7(7) . . . . ?
C19 N2 C17 C16 -176.4(6) . . . . ?
C19 N2 C17 C26 3.1(10) . . . . ?
C6 C5 C4 C3 3.1(11) . . . . ?
C6 C5 C4 N1 -178.6(7) . . . . ?
C7 N1 C4 C5 15.8(10) . . . . ?
C7 N1 C4 C3 -165.9(7) . . . . ?
C20 C25 C24 C23 0.9(11) . . . . ?
C20 C25 C24 Cl2 -179.9(5) . . . . ?
C22 C23 C24 C25 -0.8(11) . . . . ?
C22 C23 C24 Cl2 -180.0(5) . . . . ?
C10 C11 C12 C13 0.0(11) . . . . ?
C10 C11 C12 Cl1 176.0(5) . . . . ?
C11 C12 C13 C8 -1.5(12) . . . . ?
Cl1 C12 C13 C8 -177.7(6) . . . . ?
C9 C8 C13 C12 1.8(11) . . . . ?
C7 C8 C13 C12 179.9(7) . . . . ?
C5 C4 C3 C2 -2.6(11) . . . . ?
N1 C4 C3 C2 179.0(7) . . . . ?
C4 C3 C2 C1 0.8(12) . . . . ?
C6 C1 C2 C3 0.6(12) . . . . ?
Br1 C1 C2 C3 179.1(6) . . . . ?
C17 N2 C19 C20 -179.2(6) . . . . ?
C21 C20 C19 N2 0.9(10) . . . . ?
C25 C20 C19 N2 -178.7(6) . . . . ?
C15 C14 C18 C26 -0.4(12) . . . . ?
Br2 C14 C18 C26 179.4(7) . . . . ?
C14 C18 C26 C17 0.6(13) . . . . ?
C16 C17 C26 C18 -0.5(12) . . . . ?
N2 C17 C26 C18 180.0(7) . . . . ?
